data_4034368
loop_
_publ_author_name
'Mir, Roya'
'Rowshanpour, Rozhin'
'Dempsey, Katie'
'Pilkington, Melanie'
'Dudding, Travis'

_publ_section_title
;
 Selective Aerobic Oxidation of Benzylic Alcohols Catalyzed by a
 Dicyclopropenylidene-Ag(I) Complex.
;
_journal_issue 9
_journal_name_full 'The Journal of organic chemistry'
_journal_page_first 5726
_journal_page_last 5731
_journal_paper_doi 10.1021/acs.joc.9b00624
_journal_volume 84
_journal_year 2019
_chemical_formula_sum 'C32 H56 Ag F3 N4 O2'
_chemical_formula_weight 693.67
_space_group_crystal_system monoclinic
_space_group_IT_number 14
_space_group_name_Hall '-P 2ybc'
_space_group_name_H-M_alt 'P 1 21/c 1'
_atom_sites_solution_hydrogens geom
_audit_creation_method SHELXL-2014/7
_cell_angle_alpha 90
_cell_angle_beta 91.014(3)
_cell_angle_gamma 90
_cell_formula_units_Z 2
_cell_length_a 12.8127(8)
_cell_length_b 9.6523(5)
_cell_length_c 15.1119(9)
_cell_measurement_reflns_used 9657
_cell_measurement_temperature 150(2)
_cell_measurement_theta_max 28.52
_cell_measurement_theta_min 2.50
_cell_volume 1868.63(19)
_computing_cell_refinement 'Bruker SAINT'
_computing_data_collection 'Bruker APEX2'
_computing_data_reduction 'Bruker SAINT'
_computing_molecular_graphics 'Bruker SHELXTL'
_computing_publication_material 'Bruker SHELXTL'
_computing_structure_refinement 'SHELXL-2014 (Sheldrick 2014)'
_computing_structure_solution 'SHELXS-97 (Sheldrick 2008)'
_diffrn_ambient_temperature 150(2)
_diffrn_measured_fraction_theta_full 0.999
_diffrn_measured_fraction_theta_max 0.993
_diffrn_measurement_device_type 'Bruker APEX-II CCD'
_diffrn_measurement_method '\f and \w scans'
_diffrn_radiation_type MoK\a
_diffrn_radiation_wavelength 0.71073
_diffrn_reflns_av_R_equivalents 0.0389
_diffrn_reflns_av_unetI/netI 0.0201
_diffrn_reflns_Laue_measured_fraction_full 0.999
_diffrn_reflns_Laue_measured_fraction_max 0.993
_diffrn_reflns_limit_h_max 17
_diffrn_reflns_limit_h_min -17
_diffrn_reflns_limit_k_max 12
_diffrn_reflns_limit_k_min -12
_diffrn_reflns_limit_l_max 20
_diffrn_reflns_limit_l_min -20
_diffrn_reflns_number 39382
_diffrn_reflns_point_group_measured_fraction_full 0.999
_diffrn_reflns_point_group_measured_fraction_max 0.993
_diffrn_reflns_theta_full 25.242
_diffrn_reflns_theta_max 28.578
_diffrn_reflns_theta_min 2.504
_exptl_absorpt_coefficient_mu 0.584
_exptl_absorpt_correction_T_max 0.7457
_exptl_absorpt_correction_T_min 0.6052
_exptl_absorpt_correction_type multi-scan
_exptl_absorpt_process_details Bruker-SADABS
_exptl_crystal_colour colorless
_exptl_crystal_density_diffrn 1.233
_exptl_crystal_description block
_exptl_crystal_F_000 732
_exptl_crystal_size_max 0.14
_exptl_crystal_size_mid 0.07
_exptl_crystal_size_min 0.05
_refine_diff_density_max 2.529
_refine_diff_density_min -1.109
_refine_diff_density_rms 0.138
_refine_ls_extinction_method none
_refine_ls_goodness_of_fit_ref 1.140
_refine_ls_hydrogen_treatment constr
_refine_ls_matrix_type full
_refine_ls_number_parameters 254
_refine_ls_number_reflns 4736
_refine_ls_number_restraints 57
_refine_ls_restrained_S_all 1.845
_refine_ls_R_factor_all 0.0706
_refine_ls_R_factor_gt 0.0608
_refine_ls_shift/su_max 0.000
_refine_ls_shift/su_mean 0.000
_refine_ls_structure_factor_coef Fsqd
_refine_ls_weighting_details 'w=1/[\s^2^(Fo^2^)+(0.0985P)^2^+3.9984P] where P=(Fo^2^+2Fc^2^)/3'
_refine_ls_weighting_scheme calc
_refine_ls_wR_factor_gt 0.1696
_refine_ls_wR_factor_ref 0.1827
_reflns_Friedel_coverage 0.000
_reflns_number_gt 3851
_reflns_number_total 4736
_reflns_threshold_expression 'I > 2\s(I)'
_cod_data_source_file jo9b00624_si_001.cif
_cod_data_source_block KD04242_0m_a
_cod_original_sg_symbol_H-M 'P 21/c'
_cod_database_code 4034368
_shelx_shelxl_version_number 2014/7
_shelx_space_group_comment
;
The symmetry employed for this shelxl refinement is uniquely defined
by the following loop, which should always be used as a source of
symmetry information in preference to the above space-group names.
They are only intended as comments.
;

loop_
_space_group_symop_operation_xyz
'x, y, z'
'-x, y+1/2, -z+1/2'
'-x, -y, -z'
'x, -y-1/2, z-1/2'

loop_
_atom_site_label
_atom_site_type_symbol
_atom_site_fract_x
_atom_site_fract_y
_atom_site_fract_z
_atom_site_U_iso_or_equiv
_atom_site_adp_type
_atom_site_occupancy
_atom_site_site_symmetry_order
_atom_site_calc_flag
_atom_site_refinement_flags_posn
_atom_site_refinement_flags_adp
_atom_site_refinement_flags_occupancy
_atom_site_disorder_assembly
_atom_site_disorder_group
Ag1 Ag 0.0000 0.0000 0.0000 0.02662(15) Uani 1 2 d S . P A 7
C1 C 0.1074(3) 0.0079(3) 0.1025(2) 0.0267(7) Uani 1 1 d . . . A 7
N2 N 0.1263(2) 0.1578(4) 0.2456(2) 0.0395(7) Uani 1 1 d . . . A 7
N3 N 0.2799(2) -0.1224(4) 0.1377(2) 0.0397(7) Uani 1 1 d . . . A 7
C2 C 0.1991(3) -0.0382(4) 0.1420(2) 0.0328(7) Uani 1 1 d . . . A 7
C3 C 0.1423(3) 0.0659(4) 0.1828(2) 0.0313(7) Uani 1 1 d . . . A 7
C4 C 0.0435(3) 0.2628(4) 0.2302(3) 0.0436(9) Uani 1 1 d . . . A 7
H4 H 0.0453 0.3280 0.2817 0.052 Uiso 1 1 calc R U . A 7
C5 C 0.0630(5) 0.3472(5) 0.1473(4) 0.0633(13) Uani 1 1 d . . . A 7
H5A H 0.1334 0.3867 0.1505 0.095 Uiso 1 1 calc R U . A 7
H5B H 0.0116 0.4222 0.1428 0.095 Uiso 1 1 calc R U . A 7
H5C H 0.0565 0.2872 0.0952 0.095 Uiso 1 1 calc R U . A 7
C6 C -0.0643(3) 0.1957(5) 0.2269(3) 0.0520(10) Uani 1 1 d . . . A 7
H6A H -0.0680 0.1295 0.1777 0.078 Uiso 1 1 calc R U . A 7
H6B H -0.1176 0.2674 0.2181 0.078 Uiso 1 1 calc R U . A 7
H6C H -0.0765 0.1470 0.2826 0.078 Uiso 1 1 calc R U . A 7
C7 C 0.2023(4) 0.1744(6) 0.3194(3) 0.0564(12) Uani 1 1 d . . . A 7
H7 H 0.2491 0.0915 0.3191 0.068 Uiso 1 1 calc R U . A 7
C8 C 0.1473(5) 0.1761(8) 0.4086(4) 0.0791(13) Uani 1 1 d . . . A 7
H8A H 0.0982 0.2539 0.4100 0.119 Uiso 1 1 calc R U . A 7
H8B H 0.1993 0.1865 0.4565 0.119 Uiso 1 1 calc R U . A 7
H8C H 0.1093 0.0890 0.4163 0.119 Uiso 1 1 calc R U . A 7
C9 C 0.2703(5) 0.3005(8) 0.3066(4) 0.0791(13) Uani 1 1 d . . . A 7
H9A H 0.3041 0.2948 0.2491 0.119 Uiso 1 1 calc R U . A 7
H9B H 0.3237 0.3042 0.3538 0.119 Uiso 1 1 calc R U . A 7
H9C H 0.2271 0.3842 0.3087 0.119 Uiso 1 1 calc R U . A 7
C10 C 0.2941(3) -0.2030(4) 0.0553(3) 0.0432(9) Uani 1 1 d . . . A 7
H10 H 0.3613 -0.2549 0.0620 0.052 Uiso 1 1 calc R U . A 7
C11 C 0.2082(5) -0.3091(6) 0.0414(4) 0.0716(15) Uani 1 1 d . . . A 7
H11A H 0.2044 -0.3689 0.0937 0.107 Uiso 1 1 calc R U . A 7
H11B H 0.2235 -0.3656 -0.0107 0.107 Uiso 1 1 calc R U . A 7
H11C H 0.1414 -0.2615 0.0322 0.107 Uiso 1 1 calc R U . A 7
C12 C 0.3040(5) -0.1094(6) -0.0238(3) 0.0637(14) Uani 1 1 d . . . A 7
H12A H 0.2369 -0.0638 -0.0359 0.096 Uiso 1 1 calc R U . A 7
H12B H 0.3238 -0.1644 -0.0753 0.096 Uiso 1 1 calc R U . A 7
H12C H 0.3576 -0.0392 -0.0115 0.096 Uiso 1 1 calc R U . A 7
C13 C 0.3631(4) -0.1226(6) 0.2063(3) 0.0583(12) Uani 1 1 d . . . A 7
H13 H 0.3380 -0.0683 0.2581 0.070 Uiso 1 1 calc R U . A 7
C14 C 0.4606(5) -0.0524(9) 0.1719(6) 0.087(2) Uani 1 1 d . . . A 7
H14A H 0.4858 -0.1031 0.1203 0.131 Uiso 1 1 calc R U . A 7
H14B H 0.5149 -0.0521 0.2184 0.131 Uiso 1 1 calc R U . A 7
H14C H 0.4441 0.0431 0.1548 0.131 Uiso 1 1 calc R U . A 7
C15 C 0.3877(5) -0.2690(7) 0.2376(4) 0.0780(18) Uani 1 1 d . . . A 7
H15A H 0.3237 -0.3136 0.2577 0.117 Uiso 1 1 calc R U . A 7
H15B H 0.4388 -0.2654 0.2866 0.117 Uiso 1 1 calc R U . A 7
H15C H 0.4166 -0.3224 0.1886 0.117 Uiso 1 1 calc R U . A 7
C1A C 0.5495(17) -0.048(2) 0.4856(14) 0.032(3) Uiso 0.107(3) 1 d D . P B -1
F1A F 0.481(3) -0.124(3) 0.444(2) 0.090(3) Uiso 0.107(3) 1 d D . P B -1
F2A F 0.636(2) -0.043(4) 0.441(3) 0.090(3) Uiso 0.107(3) 1 d D . P B -1
F3A F 0.572(3) -0.103(4) 0.5626(17) 0.090(3) Uiso 0.107(3) 1 d D . P B -1
C2A C 0.507(2) 0.100(3) 0.4998(18) 0.046(4) Uiso 0.107(3) 1 d D . P B -1
O1A O 0.458(2) 0.214(3) 0.504(2) 0.049(2) Uiso 0.107(3) 1 d D . P B -1
O2A O 0.389(3) 0.053(3) 0.445(2) 0.049(2) Uiso 0.107(3) 1 d D . P B -1
C1B C 0.5349(13) -0.0007(14) 0.5295(11) 0.032(3) Uiso 0.187(3) 1 d D . P C -2
F1B F 0.561(2) 0.010(2) 0.4465(12) 0.090(3) Uiso 0.187(3) 1 d D . P C -2
F2B F 0.6109(15) 0.040(3) 0.5820(18) 0.090(3) Uiso 0.187(3) 1 d D . P C -2
F3B F 0.513(2) -0.1291(15) 0.5444(17) 0.090(3) Uiso 0.187(3) 1 d D . P C -2
C2B C 0.4436(14) 0.0974(18) 0.5477(12) 0.046(4) Uiso 0.187(3) 1 d D . P C -2
O1B O 0.4549(16) 0.2262(17) 0.5310(12) 0.049(2) Uiso 0.187(3) 1 d D . P C -2
O2B O 0.3636(14) 0.083(2) 0.5903(13) 0.049(2) Uiso 0.187(3) 1 d D . P C -2
C1C C 0.5750(18) -0.122(2) 0.4771(15) 0.032(3) Uiso 0.111(3) 1 d D . P D -3
F1C F 0.522(2) -0.219(3) 0.439(2) 0.090(3) Uiso 0.111(3) 1 d D . P D -3
F2C F 0.647(3) -0.071(4) 0.428(2) 0.090(3) Uiso 0.111(3) 1 d D . P D -3
F3C F 0.612(3) -0.165(3) 0.5527(17) 0.090(3) Uiso 0.111(3) 1 d D . P D -3
C2C C 0.500(3) -0.003(3) 0.499(2) 0.046(4) Uiso 0.111(3) 1 d D . P D -3
O1C O 0.559(3) -0.013(3) 0.567(2) 0.049(2) Uiso 0.111(3) 1 d D . P D -3
O2C O 0.446(2) 0.095(3) 0.527(3) 0.049(2) Uiso 0.111(3) 1 d D . P D -3
C1D C 0.472(3) -0.004(3) 0.448(2) 0.032(3) Uiso 0.095(3) 1 d D . P E -4
F1D F 0.521(4) -0.093(4) 0.496(3) 0.090(3) Uiso 0.095(3) 1 d D . P E -4
F2D F 0.473(5) 0.122(3) 0.475(3) 0.090(3) Uiso 0.095(3) 1 d D . P E -4
F3D F 0.384(2) -0.049(6) 0.419(4) 0.090(3) Uiso 0.095(3) 1 d D . P E -4
C2D C 0.537(3) -0.001(3) 0.363(2) 0.046(4) Uiso 0.095(3) 1 d D . P E -4
O1D O 0.619(3) -0.047(3) 0.396(2) 0.049(2) Uiso 0.095(3) 1 d D . P E -4
O2D O 0.637(3) -0.088(4) 0.527(2) 0.049(2) Uiso 0.095(3) 1 d D . P E -4

loop_
_atom_site_aniso_label
_atom_site_aniso_U_11
_atom_site_aniso_U_22
_atom_site_aniso_U_33
_atom_site_aniso_U_23
_atom_site_aniso_U_13
_atom_site_aniso_U_12
Ag1 0.0289(2) 0.0291(2) 0.0217(2) -0.00208(10) -0.00483(13) 0.00346(10)
C1 0.0263(16) 0.0315(17) 0.0223(16) -0.0026(10) 0.0003(12) 0.0051(10)
N2 0.0351(15) 0.0486(18) 0.0344(15) -0.0139(13) -0.0055(12) 0.0054(13)
N3 0.0339(15) 0.0531(19) 0.0320(14) -0.0018(13) 0.0015(12) 0.0155(13)
C2 0.0305(16) 0.0406(17) 0.0276(15) 0.0004(14) 0.0057(13) 0.0027(14)
C3 0.0275(14) 0.0372(17) 0.0293(15) -0.0012(13) 0.0011(12) 0.0058(13)
C4 0.049(2) 0.0380(19) 0.044(2) -0.0107(16) 0.0050(17) 0.0073(16)
C5 0.082(4) 0.040(2) 0.069(3) 0.005(2) 0.012(3) 0.008(2)
C6 0.040(2) 0.058(3) 0.058(3) -0.005(2) 0.0054(18) 0.0099(19)
C7 0.047(2) 0.082(3) 0.040(2) -0.024(2) -0.0096(17) -0.002(2)
C8 0.072(3) 0.114(4) 0.051(2) -0.018(2) -0.0015(18) -0.027(2)
C9 0.072(3) 0.114(4) 0.051(2) -0.018(2) -0.0015(18) -0.027(2)
C10 0.048(2) 0.044(2) 0.0377(19) 0.0007(15) 0.0095(16) 0.0174(17)
C11 0.076(4) 0.053(3) 0.086(4) -0.020(3) 0.017(3) 0.003(3)
C12 0.076(3) 0.077(3) 0.039(2) 0.006(2) 0.021(2) 0.014(3)
C13 0.042(2) 0.084(3) 0.049(2) 0.000(2) -0.0092(18) 0.025(2)
C14 0.059(3) 0.088(4) 0.114(6) 0.002(4) -0.029(4) -0.011(3)
C15 0.069(3) 0.099(5) 0.067(3) 0.026(3) -0.001(3) 0.031(3)

loop_
_atom_type_symbol
_atom_type_description
_atom_type_scat_dispersion_real
_atom_type_scat_dispersion_imag
_atom_type_scat_source
C C 0.0033 0.0016 'International Tables Vol C Tables 4.2.6.8 and 6.1.1.4'
H H 0.0000 0.0000 'International Tables Vol C Tables 4.2.6.8 and 6.1.1.4'
N N 0.0061 0.0033 'International Tables Vol C Tables 4.2.6.8 and 6.1.1.4'
Ag Ag -0.8971 1.1015 'International Tables Vol C Tables 4.2.6.8 and 6.1.1.4'
O O 0.0106 0.0060 'International Tables Vol C Tables 4.2.6.8 and 6.1.1.4'
F F 0.0171 0.0103 'International Tables Vol C Tables 4.2.6.8 and 6.1.1.4'

loop_
_geom_angle_atom_site_label_1
_geom_angle_atom_site_label_2
_geom_angle_atom_site_label_3
_geom_angle
_geom_angle_site_symmetry_1
C1 Ag1 C1 180.0 3
C2 C1 C3 60.0(3) .
C2 C1 Ag1 150.0(3) .
C3 C1 Ag1 150.0(2) .
C3 N2 C7 120.5(3) .
C3 N2 C4 117.9(3) .
C7 N2 C4 120.3(3) .
C2 N3 C13 121.7(3) .
C2 N3 C10 118.2(3) .
C13 N3 C10 119.5(3) .
N3 C2 C1 147.1(4) .
N3 C2 C3 152.2(4) .
C1 C2 C3 60.7(2) .
N2 C3 C2 153.5(3) .
N2 C3 C1 147.2(3) .
C2 C3 C1 59.3(2) .
N2 C4 C5 111.6(4) .
N2 C4 C6 111.1(4) .
C5 C4 C6 111.2(4) .
N2 C4 H4 107.6 .
C5 C4 H4 107.6 .
C6 C4 H4 107.6 .
C4 C5 H5A 109.5 .
C4 C5 H5B 109.5 .
H5A C5 H5B 109.5 .
C4 C5 H5C 109.5 .
H5A C5 H5C 109.5 .
H5B C5 H5C 109.5 .
C4 C6 H6A 109.5 .
C4 C6 H6B 109.5 .
H6A C6 H6B 109.5 .
C4 C6 H6C 109.5 .
H6A C6 H6C 109.5 .
H6B C6 H6C 109.5 .
N2 C7 C9 111.4(5) .
N2 C7 C8 111.0(4) .
C9 C7 C8 112.3(4) .
N2 C7 H7 107.3 .
C9 C7 H7 107.3 .
C8 C7 H7 107.3 .
C7 C8 H8A 109.5 .
C7 C8 H8B 109.5 .
H8A C8 H8B 109.5 .
C7 C8 H8C 109.5 .
H8A C8 H8C 109.5 .
H8B C8 H8C 109.5 .
C7 C9 H9A 109.5 .
C7 C9 H9B 109.5 .
H9A C9 H9B 109.5 .
C7 C9 H9C 109.5 .
H9A C9 H9C 109.5 .
H9B C9 H9C 109.5 .
N3 C10 C12 111.5(4) .
N3 C10 C11 111.8(4) .
C12 C10 C11 111.5(5) .
N3 C10 H10 107.3 .
C12 C10 H10 107.3 .
C11 C10 H10 107.3 .
C10 C11 H11A 109.5 .
C10 C11 H11B 109.5 .
H11A C11 H11B 109.5 .
C10 C11 H11C 109.5 .
H11A C11 H11C 109.5 .
H11B C11 H11C 109.5 .
C10 C12 H12A 109.5 .
C10 C12 H12B 109.5 .
H12A C12 H12B 109.5 .
C10 C12 H12C 109.5 .
H12A C12 H12C 109.5 .
H12B C12 H12C 109.5 .
N3 C13 C14 110.3(5) .
N3 C13 C15 111.3(5) .
C14 C13 C15 110.6(5) .
N3 C13 H13 108.2 .
C14 C13 H13 108.2 .
C15 C13 H13 108.2 .
C13 C14 H14A 109.5 .
C13 C14 H14B 109.5 .
H14A C14 H14B 109.5 .
C13 C14 H14C 109.5 .
H14A C14 H14C 109.5 .
H14B C14 H14C 109.5 .
C13 C15 H15A 109.5 .
C13 C15 H15B 109.5 .
H15A C15 H15B 109.5 .
C13 C15 H15C 109.5 .
H15A C15 H15C 109.5 .
H15B C15 H15C 109.5 .
F1A C1A F3A 109.9(16) .
F1A C1A F2A 109.9(16) .
F3A C1A F2A 107.8(16) .
F1A C1A C2A 110.2(13) .
F3A C1A C2A 109.0(13) .
F2A C1A C2A 109.9(13) .
O1A C2A C1A 170(3) .
O1A C2A O2A 80(2) .
C1A C2A O2A 89.9(19) .
F3B C1B F1B 107.5(13) .
F3B C1B F2B 110.0(14) .
F1B C1B F2B 111.2(15) .
F3B C1B C2B 113.4(12) .
F1B C1B C2B 109.3(11) .
F2B C1B C2B 105.5(11) .
O2B C2B O1B 108.0(16) .
O2B C2B C1B 132.3(17) .
O1B C2B C1B 118.5(15) .
F1C C1C F2C 113.0(17) .
F1C C1C F3C 109.5(16) .
F2C C1C F3C 112.3(17) .
F1C C1C C2C 108.6(14) .
F2C C1C C2C 107.4(14) .
F3C C1C C2C 105.6(14) .
F1C C1C O1C 137(2) .
F2C C1C O1C 109(2) .
F3C C1C O1C 63.3(15) .
C2C C1C O1C 45.2(10) .
C1C F3C O1C 71.6(15) .
O2C C2C O1C 96(2) .
O2C C2C C1C 172(3) .
O1C C2C C1C 76(2) .
C2C O1C F3C 101(2) .
C2C O1C C1C 58.8(14) .
F3C O1C C1C 45.1(11) .
F2D C1D F1D 116.7(19) .
F2D C1D F3D 115.4(18) .
F1D C1D F3D 112.6(18) .
F2D C1D C2D 104.8(17) .
F1D C1D C2D 102.9(17) .
F3D C1D C2D 102.0(17) .
C1D F1D O2D 127(3) .
O1D C2D C1D 97(3) .

loop_
_geom_bond_atom_site_label_1
_geom_bond_atom_site_label_2
_geom_bond_distance
_geom_bond_site_symmetry_2
Ag1 C1 2.055(4) 3
Ag1 C1 2.055(4) .
C1 C2 1.382(5) .
C1 C3 1.402(5) .
N2 C3 1.318(4) .
N2 C7 1.477(5) .
N2 C4 1.482(5) .
N3 C2 1.319(5) .
N3 C13 1.474(5) .
N3 C10 1.482(5) .
C2 C3 1.391(5) .
C4 C5 1.519(7) .
C4 C6 1.525(6) .
C4 H4 1.0000 .
C5 H5A 0.9800 .
C5 H5B 0.9800 .
C5 H5C 0.9800 .
C6 H6A 0.9800 .
C6 H6B 0.9800 .
C6 H6C 0.9800 .
C7 C9 1.511(8) .
C7 C8 1.532(7) .
C7 H7 1.0000 .
C8 H8A 0.9800 .
C8 H8B 0.9800 .
C8 H8C 0.9800 .
C9 H9A 0.9800 .
C9 H9B 0.9800 .
C9 H9C 0.9800 .
C10 C12 1.505(6) .
C10 C11 1.515(7) .
C10 H10 1.0000 .
C11 H11A 0.9800 .
C11 H11B 0.9800 .
C11 H11C 0.9800 .
C12 H12A 0.9800 .
C12 H12B 0.9800 .
C12 H12C 0.9800 .
C13 C14 1.521(9) .
C13 C15 1.522(8) .
C13 H13 1.0000 .
C14 H14A 0.9800 .
C14 H14B 0.9800 .
C14 H14C 0.9800 .
C15 H15A 0.9800 .
C15 H15B 0.9800 .
C15 H15C 0.9800 .
C1A F1A 1.299(10) .
C1A F3A 1.306(10) .
C1A F2A 1.308(10) .
C1A C2A 1.548(10) .
C2A O1A 1.270(19) .
C2A O2A 1.77(5) .
C1B F3B 1.290(9) .
C1B F1B 1.306(10) .
C1B F2B 1.306(10) .
C1B C2B 1.533(10) .
C2B O2B 1.228(17) .
C2B O1B 1.277(17) .
C1C F1C 1.289(10) .
C1C F2C 1.290(10) .
C1C F3C 1.298(10) .
C1C C2C 1.532(10) .
C1C O1C 1.74(4) .
F3C O1C 1.64(4) .
C2C O2C 1.255(19) .
C2C O1C 1.27(2) .
C1D F2D 1.281(10) .
C1D F1D 1.285(10) .
C1D F3D 1.286(10) .
C1D C2D 1.530(10) .
F1D O2D 1.54(6) .
C2D O1D 1.24(2) .
